data_7704621
loop_
_publ_author_name
'Shimoyama, Yuto'
'Weng, Zhewei'
'Ogiwara, Naoki'
'Kitao, Takashi'
'Kikukawa, Yuji'
'Uchida, Sayaka'

_publ_section_title
;
 Isostructural mesoporous ionic crystals as a tunable platform for acid
 catalysis.
;
_journal_issue 30
_journal_name_full 'Dalton transactions (Cambridge, England : 2003)'
_journal_page_first 10328
_journal_page_last 10333
_journal_paper_doi 10.1039/d0dt01202e
_journal_volume 49
_journal_year 2020
_chemical_formula_moiety '2(Mo12 O40 P), 3(C18 H18 Cr3 N6 O16)'
_chemical_formula_sum 'C54 H54 Cr9 Mo24 N18 O128 P2'
_chemical_formula_weight 5835.65
_space_group_crystal_system monoclinic
_space_group_IT_number 15
_space_group_name_Hall '-C 2yc'
_space_group_name_H-M_alt 'C 1 2/c 1'
_atom_sites_solution_hydrogens mixed
_atom_sites_solution_primary direct
_audit_creation_date 2020-05-31
_audit_creation_method
;
Olex2 1.3
(compiled 2020.02.04 svn.rd84adfe8 for OlexSys, GUI svn.r6032)
;
_audit_update_record
;
2020-06-01 deposited with the CCDC.	2020-06-05 downloaded from the CCDC.
;
_cell_angle_alpha 90
_cell_angle_beta 103.351(3)
_cell_angle_gamma 90
_cell_formula_units_Z 4
_cell_length_a 57.570(16)
_cell_length_b 24.215(7)
_cell_length_c 18.769(5)
_cell_measurement_reflns_used 41720
_cell_measurement_temperature 163.0
_cell_measurement_theta_max 31.32
_cell_measurement_theta_min 1.83
_cell_volume 25458(12)
_computing_cell_refinement 'CrystalClear (Rigaku Inc., 2007)'
_computing_data_collection 'CrystalClear (Rigaku Inc., 2007)'
_computing_data_reduction 'CrystalClear (Rigaku Inc., 2007)'
_computing_molecular_graphics 'Olex2 1.3 (Dolomanov et al., 2009)'
_computing_publication_material 'Olex2 1.3 (Dolomanov et al., 2009)'
_computing_structure_refinement 'SHELXL 2018/3 (Sheldrick, 2015)'
_computing_structure_solution 'SHELXS-97  (Sheldrick, 2008)'
_diffrn_ambient_temperature 163.0
_diffrn_measured_fraction_theta_full 0.994
_diffrn_measured_fraction_theta_max 0.994
_diffrn_measurement_device_type 'Rigaku Saturn70'
_diffrn_measurement_method \w
_diffrn_radiation_type MoK\a
_diffrn_radiation_wavelength 0.71075
_diffrn_reflns_av_R_equivalents 0.0880
_diffrn_reflns_av_unetI/netI 0.0775
_diffrn_reflns_Laue_measured_fraction_full 0.994
_diffrn_reflns_Laue_measured_fraction_max 0.994
_diffrn_reflns_limit_h_max 70
_diffrn_reflns_limit_h_min -70
_diffrn_reflns_limit_k_max 29
_diffrn_reflns_limit_k_min -29
_diffrn_reflns_limit_l_max 23
_diffrn_reflns_limit_l_min -19
_diffrn_reflns_number 79559
_diffrn_reflns_point_group_measured_fraction_full 0.994
_diffrn_reflns_point_group_measured_fraction_max 0.994
_diffrn_reflns_theta_full 25.242
_diffrn_reflns_theta_max 26.000
_diffrn_reflns_theta_min 1.682
_diffrn_source 'rotating anode X-ray generator'
_exptl_absorpt_coefficient_mu 1.590
_exptl_absorpt_correction_T_max 0.718
_exptl_absorpt_correction_T_min 0.463
_exptl_absorpt_correction_type multi-scan
_exptl_absorpt_process_details 'REQAB (Rigaku, 1998)'
_exptl_crystal_colour yellow-green
_exptl_crystal_density_diffrn 1.523
_exptl_crystal_density_meas ?
_exptl_crystal_density_method 'not measured'
_exptl_crystal_description block
_exptl_crystal_F_000 11128
_exptl_crystal_recrystallization_method 'Re-crystallisation from solvent: water'
_exptl_crystal_size_max 0.2
_exptl_crystal_size_mid 0.15
_exptl_crystal_size_min 0.12
_refine_diff_density_max 0.985
_refine_diff_density_min -1.151
_refine_diff_density_rms 0.154
_refine_ls_extinction_method none
_refine_ls_goodness_of_fit_ref 1.071
_refine_ls_hydrogen_treatment constr
_refine_ls_matrix_type full
_refine_ls_number_parameters 1065
_refine_ls_number_reflns 24885
_refine_ls_number_restraints 2480
_refine_ls_restrained_S_all 1.023
_refine_ls_R_factor_all 0.0802
_refine_ls_R_factor_gt 0.0665
_refine_ls_shift/su_max 0.001
_refine_ls_shift/su_mean 0.000
_refine_ls_structure_factor_coef Fsqd
_refine_ls_weighting_details 'w=1/[\s^2^(Fo^2^)+(0.0754P)^2^+117.7249P] where P=(Fo^2^+2Fc^2^)/3'
_refine_ls_weighting_scheme calc
_refine_ls_wR_factor_gt 0.1669
_refine_ls_wR_factor_ref 0.1775
_reflns_Friedel_coverage 0.000
_reflns_number_gt 19956
_reflns_number_total 24885
_reflns_threshold_expression 'I > 2\s(I)'
_cod_data_source_file d0dt01202e2.cif
_cod_data_source_block shelxl_sq
_cod_depositor_comments
;
The following automatic conversions were performed:

data item '_exptl_crystal_density_meas' value 'not measured' was
changed to '?' -- the value is perceived as not measured.

Automatic conversion script
Id: cif_fix_values 7556 2019-12-06 15:28:31Z antanas 

 Adding full bibliography for 7704621.cif.

 Adding full bibliography for 7704621.cif.
;
_cod_original_cell_volume 25459(12)
_cod_database_code 7704621
_shelx_shelxl_version_number 2018/3
_shelx_space_group_comment
;
The symmetry employed for this shelxl refinement is uniquely defined
by the following loop, which should always be used as a source of
symmetry information in preference to the above space-group names.
They are only intended as comments.
;
_shelx_estimated_absorpt_t_max 0.832
_shelx_estimated_absorpt_t_min 0.742
_olex2_refinement_description
;
1. Fixed Uiso
 At 1.2 times of:
  All C(H,H) groups, All O(H,H) groups
2. Rigid bond restraints
 All non-hydrogen atoms
 with sigma for 1-2 distances of 0.01 and sigma for 1-3 distances of 0.01
3. Uiso/Uaniso restraints and constraints
All non-hydrogen atoms have similar U: within 2A with sigma of 0.04 and sigma
for terminal atoms of 0.08 within 2A
4. Rigid body (RIGU) restrains
 All non-hydrogen atoms
 with sigma for 1-2 distances of 0.004 and sigma for 1-3 distances of 0.004
5. Others
 Fixed Sof: H11C(0.5) H11D(0.5)
6.a Rotating group:
 O101(H10A,H10B), O102(H10C,H10D), O103(H10E,H10F), O117(H11C,H11D), O118(H11E,
 H11F)
6.b Secondary CH2 refined with riding coordinates:
 C2(H2A,H2B), C5(H5A,H5B), C8(H8A,H8B), C11(H11A,H11B), C14(H14A,H14B),
 C17(H17A,H17B), C20(H20A,H20B), C23(H23A,H23B), C26(H26A,H26B)
;
_platon_squeeze_void_probe_radius 1.20
_olex2_submission_special_instructions 'No special instructions were received'

loop_
_space_group_symop_operation_xyz
'x, y, z'
'-x, y, -z+1/2'
'x+1/2, y+1/2, z'
'-x+1/2, y+1/2, -z+1/2'
'-x, -y, -z'
'x, -y, z-1/2'
'-x+1/2, -y+1/2, -z'
'x+1/2, -y+1/2, z-1/2'

loop_
_atom_site_label
_atom_site_type_symbol
_atom_site_fract_x
_atom_site_fract_y
_atom_site_fract_z
_atom_site_U_iso_or_equiv
_atom_site_adp_type
_atom_site_occupancy
_atom_site_site_symmetry_order
_atom_site_calc_flag
_atom_site_refinement_flags_posn
_atom_site_refinement_flags_adp
_atom_site_refinement_flags_occupancy
_atom_site_disorder_assembly
_atom_site_disorder_group
Mo1 Mo 0.19109(2) 0.07136(3) 0.87738(3) 0.03224(14) Uani 1 1 d . U . . .
Mo2 Mo 0.11483(2) 0.15272(3) 0.85994(3) 0.03587(15) Uani 1 1 d . U . . .
Mo3 Mo 0.08635(2) 0.06465(3) 0.70228(3) 0.03604(15) Uani 1 1 d . U . . .
Mo4 Mo 0.13641(2) 0.00981(3) 0.84766(3) 0.03110(14) Uani 1 1 d . U . . .
Mo5 Mo 0.16826(2) 0.21569(3) 0.86121(3) 0.03650(15) Uani 1 1 d . U . . .
Mo6 Mo 0.17317(2) -0.01712(2) 0.73325(3) 0.03052(13) Uani 1 1 d . U . . .
Mo7 Mo 0.15851(2) 0.21533(3) 0.60007(4) 0.03944(15) Uani 1 1 d . U . . .
Mo8 Mo 0.20413(2) 0.16441(3) 0.73405(3) 0.03550(15) Uani 1 1 d . U . . .
Mo9 Mo 0.11964(2) 0.01611(3) 0.58721(3) 0.03455(14) Uani 1 1 d . U . . .
Mo10 Mo 0.17753(2) 0.08306(3) 0.58777(3) 0.03483(14) Uani 1 1 d . U . . .
Mo11 Mo 0.11877(2) 0.24604(3) 0.72503(4) 0.04064(16) Uani 1 1 d . U . . .
Mo12 Mo 0.09883(2) 0.14888(3) 0.56969(3) 0.03916(16) Uani 1 1 d . U . . .
P1 P 0.14570(3) 0.11457(7) 0.72419(9) 0.0286(3) Uani 1 1 d . U . . .
O1 O 0.13959(9) 0.1620(2) 0.7712(3) 0.0348(9) Uani 1 1 d . U . . .
O2 O 0.12285(8) 0.0948(2) 0.6711(2) 0.0312(9) Uani 1 1 d . U . . .
O3 O 0.15668(8) 0.06707(19) 0.7743(2) 0.0301(9) Uani 1 1 d . U . . .
O4 O 0.16340(9) 0.1350(2) 0.6814(3) 0.0348(9) Uani 1 1 d . U . . .
O5 O 0.06075(9) 0.0382(2) 0.7126(3) 0.0456(13) Uani 1 1 d . U . . .
O6 O 0.12731(9) -0.0321(2) 0.9062(3) 0.0408(12) Uani 1 1 d . U . . .
O7 O 0.18387(9) -0.0797(2) 0.7186(3) 0.0371(11) Uani 1 1 d . U . . .
O8 O 0.21557(9) 0.0633(2) 0.9453(3) 0.0426(12) Uani 1 1 d . U . . .
O9 O 0.23157(10) 0.1920(2) 0.7576(3) 0.0476(13) Uani 1 1 d . U . . .
O10 O 0.19172(10) 0.0543(2) 0.5280(3) 0.0440(12) Uani 1 1 d . U . . .
O11 O 0.15779(12) 0.2653(3) 0.5375(3) 0.0550(15) Uani 1 1 d . U . . .
O12 O 0.10681(11) 0.3093(3) 0.7088(3) 0.0566(15) Uani 1 1 d . U . . .
O13 O 0.07864(10) 0.1787(3) 0.5025(3) 0.0525(14) Uani 1 1 d . U . . .
O14 O 0.11312(9) -0.0324(2) 0.5227(3) 0.0423(12) Uani 1 1 d . U . . .
O15 O 0.09686(10) 0.1595(3) 0.9175(3) 0.0507(14) Uani 1 1 d . U . . .
O16 O 0.18436(10) 0.2537(2) 0.9300(3) 0.0473(13) Uani 1 1 d . U . . .
O17 O 0.10964(8) 0.0180(2) 0.7739(3) 0.0356(10) Uani 1 1 d . U . . .
O18 O 0.09435(9) 0.0100(2) 0.6319(3) 0.0384(10) Uani 1 1 d . U . . .
O19 O 0.14208(9) -0.0164(2) 0.6602(3) 0.0355(10) Uani 1 1 d . U . . .
O20 O 0.18863(10) 0.2206(2) 0.6588(3) 0.0414(11) Uani 1 1 d . U . . .
O21 O 0.18756(9) 0.2096(2) 0.7966(3) 0.0391(11) Uani 1 1 d . U . . .
O22 O 0.14324(10) 0.2467(2) 0.6664(3) 0.0436(11) Uani 1 1 d . U . . .
O23 O 0.10096(8) 0.2037(2) 0.6513(3) 0.0382(10) Uani 1 1 d . U . . .
O24 O 0.07682(9) 0.1126(2) 0.6250(3) 0.0427(11) Uani 1 1 d . U . . .
O25 O 0.10196(9) 0.0798(2) 0.5314(3) 0.0415(11) Uani 1 1 d . U . . .
O26 O 0.12706(10) 0.1785(2) 0.5607(3) 0.0436(11) Uani 1 1 d . U . . .
O27 O 0.20560(9) 0.1187(2) 0.6555(3) 0.0395(11) Uani 1 1 d . U . . .
O28 O 0.18362(9) 0.0270(2) 0.6681(3) 0.0370(10) Uani 1 1 d . U . . .
O29 O 0.15259(8) -0.0386(2) 0.7991(3) 0.0335(10) Uani 1 1 d . U . . .
O30 O 0.19501(8) 0.0062(2) 0.8155(3) 0.0339(10) Uani 1 1 d . U . . .
O31 O 0.14155(9) 0.1936(2) 0.9067(3) 0.0426(11) Uani 1 1 d . U . . .
O32 O 0.10497(9) 0.2213(2) 0.7999(3) 0.0432(11) Uani 1 1 d . U . . .
O33 O 0.09324(8) 0.1182(2) 0.7752(3) 0.0372(10) Uani 1 1 d . U . . .
O34 O 0.14749(9) 0.2654(2) 0.8068(3) 0.0414(11) Uani 1 1 d . U . . .
O35 O 0.17018(10) 0.1518(2) 0.5495(3) 0.0400(11) Uani 1 1 d . U . . .
O36 O 0.17979(9) 0.1397(2) 0.8933(3) 0.0371(10) Uani 1 1 d . U . . .
O37 O 0.12831(8) 0.0846(2) 0.8807(3) 0.0366(10) Uani 1 1 d . U . . .
O38 O 0.16859(8) 0.0313(2) 0.9086(3) 0.0346(10) Uani 1 1 d . U . . .
O39 O 0.20446(9) 0.1099(2) 0.8019(3) 0.0356(10) Uani 1 1 d . U . . .
O40 O 0.14751(9) 0.0540(2) 0.5625(3) 0.0386(11) Uani 1 1 d . U . . .
Cr1 Cr 0.20771(2) -0.22683(5) 0.72396(6) 0.0330(2) Uani 1 1 d . U . . .
Cr2 Cr 0.24016(2) -0.14285(5) 0.64724(6) 0.0307(2) Uani 1 1 d . U . . .
Cr3 Cr 0.24765(2) -0.14420(5) 0.82641(6) 0.0363(3) Uani 1 1 d . U . . .
O100 O 0.23179(8) -0.17193(19) 0.7331(3) 0.0329(9) Uani 1 1 d . U . . .
O101 O 0.18199(10) -0.2852(2) 0.7131(3) 0.0496(13) Uani 1 1 d . U . . .
H10A H 0.169425 -0.285528 0.732834 0.060 Uiso 1 1 d R U . . .
H10B H 0.180685 -0.316270 0.687347 0.060 Uiso 1 1 d R U . . .
O102 O 0.24937(9) -0.1124(2) 0.5571(3) 0.0360(10) Uani 1 1 d . U . . .
H10C H 0.261077 -0.087866 0.569842 0.043 Uiso 1 1 d R U . . .
H10D H 0.237507 -0.092558 0.530321 0.043 Uiso 1 1 d R U . . .
O103 O 0.26485(12) -0.1146(3) 0.9259(3) 0.0610(17) Uani 1 1 d . U . . .
H10E H 0.277813 -0.130070 0.959162 0.073 Uiso 1 1 d R U . . .
H10F H 0.261580 -0.082536 0.949528 0.073 Uiso 1 1 d R U . . .
O104 O 0.19130(10) -0.1924(2) 0.7935(3) 0.0442(12) Uani 1 1 d . U . . .
O105 O 0.22560(10) -0.2745(2) 0.8047(3) 0.0421(11) Uani 1 1 d . U . . .
O106 O 0.18535(9) -0.1894(2) 0.6423(3) 0.0383(10) Uani 1 1 d . U . . .
O107 O 0.21950(9) -0.2733(2) 0.6527(3) 0.0345(10) Uani 1 1 d . U . . .
O108 O 0.24086(10) -0.2158(2) 0.6002(3) 0.0418(11) Uani 1 1 d . U . . .
O109 O 0.20688(9) -0.1289(2) 0.5936(3) 0.0395(11) Uani 1 1 d . U . . .
O110 O 0.27472(9) -0.1521(2) 0.6848(3) 0.0442(12) Uani 1 1 d . U . . .
O111 O 0.24180(9) -0.0646(2) 0.6796(3) 0.0409(11) Uani 1 1 d . U . . .
O112 O 0.28004(10) -0.1450(3) 0.8063(3) 0.0497(13) Uani 1 1 d . U . . .
O113 O 0.24379(10) -0.0654(2) 0.8002(3) 0.0411(11) Uani 1 1 d . U . . .
O114 O 0.25391(10) -0.2176(2) 0.8681(3) 0.0443(12) Uani 1 1 d . U . . .
O115 O 0.21846(10) -0.1357(2) 0.8622(3) 0.0458(12) Uani 1 1 d . U . . .
N1 N 0.12720(15) -0.1559(5) 0.5935(7) 0.089(3) Uani 1 1 d . U . . .
N2 N 0.22933(16) -0.4073(3) 0.6035(5) 0.062(2) Uani 1 1 d . U . . .
N3 N 0.1406(3) -0.1821(8) 0.8469(13) 0.202(10) Uani 1 1 d . U . . .
N4 N 0.28569(16) -0.2748(3) 1.0161(4) 0.061(2) Uani 1 1 d . U . . .
N5 N 0.2692(2) 0.0740(4) 0.6804(9) 0.112(5) Uani 1 1 d . U . . .
N6 N 0.3407(2) -0.1202(5) 0.8729(7) 0.105(4) Uani 1 1 d . U . . .
C1 C 0.18762(13) -0.1496(3) 0.6023(4) 0.0363(14) Uani 1 1 d . U . . .
C2 C 0.16541(13) -0.1220(4) 0.5569(4) 0.0407(16) Uani 1 1 d . U . . .
H2A H 0.166866 -0.081464 0.563567 0.049 Uiso 1 1 calc R U . . .
H2B H 0.164127 -0.130098 0.504411 0.049 Uiso 1 1 calc R U . . .
C3 C 0.14381(15) -0.1409(4) 0.5775(5) 0.055(2) Uani 1 1 d . U . . .
C4 C 0.23322(13) -0.2616(3) 0.6112(4) 0.0369(14) Uani 1 1 d . U . . .
C5 C 0.24056(18) -0.3091(4) 0.5666(5) 0.054(2) Uani 1 1 d . U . . .
H5A H 0.232873 -0.303491 0.514224 0.065 Uiso 1 1 calc R U . . .
H5B H 0.258054 -0.307609 0.571701 0.065 Uiso 1 1 calc R U . . .
C6 C 0.23421(16) -0.3645(4) 0.5885(5) 0.0496(18) Uani 1 1 d . U . . .
C7 C 0.19786(15) -0.1558(3) 0.8429(4) 0.0399(14) Uani 1 1 d . U . . .
C8 C 0.18007(16) -0.1387(4) 0.8856(5) 0.0496(18) Uani 1 1 d . U . . .
H8A H 0.186282 -0.149470 0.937387 0.059 Uiso 1 1 calc R U . . .
H8B H 0.178809 -0.097887 0.884062 0.059 Uiso 1 1 calc R U . . .
C9 C 0.1579(3) -0.1601(6) 0.8623(11) 0.115(5) Uani 1 1 d . U . . .
C10 C 0.24371(14) -0.2628(3) 0.8559(4) 0.0410(15) Uani 1 1 d . U . . .
C11 C 0.25270(15) -0.3107(3) 0.9078(4) 0.0465(17) Uani 1 1 d . U . . .
H11A H 0.239342 -0.326328 0.926318 0.056 Uiso 1 1 calc R U . . .
H11B H 0.259145 -0.340159 0.881230 0.056 Uiso 1 1 calc R U . . .
C12 C 0.27137(17) -0.2910(4) 0.9690(4) 0.0517(19) Uani 1 1 d . U . . .
C13 C 0.24226(11) -0.0418(3) 0.7391(4) 0.0324(13) Uani 1 1 d . U . . .
C14 C 0.24101(15) 0.0211(3) 0.7420(5) 0.0457(18) Uani 1 1 d . U . . .
H14A H 0.224341 0.032789 0.721077 0.055 Uiso 1 1 calc R U . . .
H14B H 0.245196 0.032896 0.793910 0.055 Uiso 1 1 calc R U . . .
C15 C 0.25596(18) 0.0485(4) 0.7047(6) 0.062(2) Uani 1 1 d . U . . .
C16 C 0.28701(13) -0.1499(3) 0.7490(4) 0.0368(14) Uani 1 1 d . U . . .
C17 C 0.31396(13) -0.1572(4) 0.7555(5) 0.0497(19) Uani 1 1 d . U . . .
H17A H 0.317222 -0.196903 0.750040 0.060 Uiso 1 1 calc R U . . .
H17B H 0.318324 -0.137415 0.714305 0.060 Uiso 1 1 calc R U . . .
C18 C 0.32899(17) -0.1380(4) 0.8222(6) 0.062(3) Uani 1 1 d . U . . .
Cr4 Cr 0.01345(2) 0.08870(6) 0.83764(7) 0.0433(3) Uani 1 1 d . U . . .
Cr5 Cr 0.000000 -0.02919(8) 0.750000 0.0396(4) Uani 1 2 d S TU P . .
O116 O 0.000000 0.0494(3) 0.750000 0.0352(14) Uani 1 2 d S TU P . .
O117 O 0.000000 -0.1132(4) 0.750000 0.076(3) Uani 1 2 d S TU P . .
H11C H 0.001883 -0.135801 0.788341 0.091 Uiso 0.5 1 d R U P . .
H11D H -0.001883 -0.135801 0.711659 0.091 Uiso 0.5 1 d R U P . .
O118 O 0.02774(13) 0.1303(3) 0.9309(4) 0.075(2) Uani 1 1 d . U . . .
H11E H 0.040744 0.119152 0.972316 0.090 Uiso 1 1 d R U . . .
H11F H 0.023404 0.166902 0.946496 0.090 Uiso 1 1 d R U . . .
O119 O -0.01241(10) 0.1436(3) 0.8264(4) 0.0553(15) Uani 1 1 d . U . . .
O120 O -0.03212(10) 0.1412(3) 0.7088(4) 0.0522(14) Uani 1 1 d . U . . .
O121 O 0.04232(9) 0.0426(3) 0.8657(3) 0.0477(12) Uani 1 1 d . U . . .
O122 O 0.03281(9) -0.0373(2) 0.8089(3) 0.0462(12) Uani 1 1 d . U . . .
O123 O 0.01378(10) -0.0354(3) 0.6630(3) 0.0496(13) Uani 1 1 d . U . . .
O124 O 0.00455(10) 0.0443(3) 0.6036(3) 0.0520(14) Uani 1 1 d . U . . .
N7 N 0.0802(2) -0.1236(6) 0.8404(8) 0.120(5) Uani 1 1 d . U . . .
N8 N -0.0389(2) 0.2342(6) 0.9225(8) 0.115(4) Uani 1 1 d . U . . .
N9 N 0.03709(18) 0.0651(6) 0.4798(5) 0.092(3) Uani 1 1 d . U . . .
C19 C 0.04682(13) -0.0040(4) 0.8485(4) 0.0410(15) Uani 1 1 d . U . . .
C20 C 0.07222(14) -0.0230(4) 0.8777(4) 0.0498(18) Uani 1 1 d . U . . .
H20A H 0.083007 0.002683 0.859865 0.060 Uiso 1 1 calc R U . . .
H20B H 0.075979 -0.020304 0.931801 0.060 Uiso 1 1 calc R U . . .
C21 C 0.07727(16) -0.0779(5) 0.8581(6) 0.066(2) Uani 1 1 d . U . . .
C22 C -0.02846(14) 0.1574(4) 0.7746(5) 0.0500(17) Uani 1 1 d . U . . .
C23 C -0.04659(16) 0.1997(4) 0.7875(6) 0.059(2) Uani 1 1 d . U . . .
H23A H -0.046279 0.231957 0.755294 0.071 Uiso 1 1 calc R U . . .
H23B H -0.062748 0.183267 0.773551 0.071 Uiso 1 1 calc R U . . .
C24 C -0.04221(18) 0.2190(5) 0.8644(7) 0.073(3) Uani 1 1 d . U . . .
C25 C 0.01501(13) 0.0001(5) 0.6151(5) 0.0504(17) Uani 1 1 d . U . . .
C26 C 0.03064(17) -0.0156(5) 0.5639(5) 0.072(3) Uani 1 1 d . U . . .
H26A H 0.046266 -0.028526 0.593139 0.086 Uiso 1 1 calc R U . . .
H26B H 0.023118 -0.046549 0.532527 0.086 Uiso 1 1 calc R U . . .
C27 C 0.03452(17) 0.0305(6) 0.5174(6) 0.077(3) Uani 1 1 d . U . . .

loop_
_atom_site_aniso_label
_atom_site_aniso_U_11
_atom_site_aniso_U_22
_atom_site_aniso_U_33
_atom_site_aniso_U_23
_atom_site_aniso_U_13
_atom_site_aniso_U_12
Mo1 0.0274(3) 0.0420(3) 0.0250(3) -0.0025(2) 0.0014(2) 0.0016(2)
Mo2 0.0306(3) 0.0465(4) 0.0313(3) -0.0013(3) 0.0087(2) 0.0045(3)
Mo3 0.0255(3) 0.0503(4) 0.0306(3) 0.0019(3) 0.0030(2) -0.0030(3)
Mo4 0.0272(3) 0.0414(3) 0.0247(3) 0.0045(2) 0.0061(2) 0.0002(2)
Mo5 0.0370(3) 0.0396(3) 0.0324(3) -0.0071(3) 0.0071(2) -0.0028(3)
Mo6 0.0313(3) 0.0332(3) 0.0265(3) -0.0002(2) 0.0056(2) 0.0009(2)
Mo7 0.0463(4) 0.0373(3) 0.0351(3) 0.0059(3) 0.0101(3) -0.0038(3)
Mo8 0.0312(3) 0.0414(3) 0.0353(3) -0.0039(3) 0.0105(2) -0.0071(3)
Mo9 0.0346(3) 0.0417(3) 0.0247(3) -0.0013(2) 0.0015(2) -0.0050(3)
Mo10 0.0385(3) 0.0410(3) 0.0273(3) -0.0010(3) 0.0122(2) -0.0056(3)
Mo11 0.0425(4) 0.0386(3) 0.0391(4) 0.0025(3) 0.0060(3) 0.0066(3)
Mo12 0.0371(3) 0.0466(4) 0.0294(3) 0.0067(3) -0.0014(2) 0.0019(3)
P1 0.0259(8) 0.0354(9) 0.0243(8) -0.0004(7) 0.0057(6) -0.0009(7)
O1 0.036(2) 0.041(2) 0.028(2) 0.0006(18) 0.0078(17) -0.0006(19)
O2 0.028(2) 0.036(2) 0.027(2) 0.0030(17) -0.0006(16) -0.0036(17)
O3 0.035(2) 0.036(2) 0.020(2) 0.0007(16) 0.0082(16) -0.0049(18)
O4 0.039(2) 0.038(2) 0.029(2) 0.0016(18) 0.0114(18) -0.0053(19)
O5 0.027(2) 0.064(4) 0.046(3) -0.001(3) 0.008(2) -0.003(2)
O6 0.046(3) 0.053(3) 0.026(2) 0.006(2) 0.013(2) -0.005(2)
O7 0.044(3) 0.034(2) 0.037(3) -0.007(2) 0.016(2) 0.008(2)
O8 0.030(2) 0.062(3) 0.031(2) -0.003(2) -0.0029(19) 0.001(2)
O9 0.038(3) 0.054(3) 0.051(3) -0.010(3) 0.010(2) -0.007(2)
O10 0.047(3) 0.057(3) 0.033(3) -0.002(2) 0.020(2) 0.000(3)
O11 0.069(4) 0.050(3) 0.045(3) 0.014(3) 0.010(3) 0.000(3)
O12 0.061(4) 0.051(3) 0.057(4) 0.010(3) 0.012(3) 0.017(3)
O13 0.048(3) 0.069(4) 0.031(3) 0.012(3) -0.010(2) 0.005(3)
O14 0.044(3) 0.052(3) 0.028(2) -0.009(2) 0.004(2) -0.008(2)
O15 0.036(3) 0.072(4) 0.047(3) -0.002(3) 0.015(2) 0.011(3)
O16 0.043(3) 0.053(3) 0.044(3) -0.017(3) 0.006(2) -0.001(2)
O17 0.032(2) 0.041(3) 0.032(2) -0.0007(19) 0.0057(18) -0.0012(19)
O18 0.038(2) 0.041(3) 0.033(2) 0.001(2) 0.0014(19) -0.004(2)
O19 0.036(2) 0.043(3) 0.026(2) -0.0023(19) 0.0049(18) -0.007(2)
O20 0.044(3) 0.043(3) 0.037(3) -0.002(2) 0.011(2) -0.007(2)
O21 0.043(3) 0.036(3) 0.039(3) -0.002(2) 0.009(2) 0.000(2)
O22 0.045(3) 0.040(3) 0.046(3) -0.003(2) 0.011(2) -0.007(2)
O23 0.029(2) 0.048(3) 0.037(2) 0.009(2) 0.0041(18) 0.003(2)
O24 0.034(2) 0.053(3) 0.037(3) 0.006(2) -0.001(2) 0.002(2)
O25 0.043(3) 0.052(3) 0.024(2) 0.005(2) -0.0019(19) -0.006(2)
O26 0.047(3) 0.052(3) 0.030(2) 0.001(2) 0.005(2) -0.002(2)
O27 0.036(2) 0.049(3) 0.034(2) -0.010(2) 0.0100(19) -0.011(2)
O28 0.034(2) 0.050(3) 0.027(2) 0.001(2) 0.0066(18) -0.004(2)
O29 0.033(2) 0.039(2) 0.028(2) 0.0032(19) 0.0041(18) 0.0007(19)
O30 0.032(2) 0.043(3) 0.026(2) -0.0050(19) 0.0062(18) -0.004(2)
O31 0.037(2) 0.051(3) 0.039(3) -0.004(2) 0.006(2) 0.006(2)
O32 0.038(3) 0.048(3) 0.043(3) -0.006(2) 0.007(2) 0.008(2)
O33 0.026(2) 0.047(3) 0.036(2) 0.006(2) 0.0019(18) 0.0044(19)
O34 0.043(3) 0.036(3) 0.044(3) -0.001(2) 0.008(2) -0.002(2)
O35 0.048(3) 0.042(2) 0.031(2) 0.001(2) 0.010(2) -0.005(2)
O36 0.038(3) 0.046(2) 0.028(2) -0.0054(19) 0.0076(19) 0.003(2)
O37 0.029(2) 0.051(3) 0.029(2) -0.004(2) 0.0052(18) 0.001(2)
O38 0.033(2) 0.044(3) 0.025(2) -0.0032(19) 0.0039(17) 0.002(2)
O39 0.034(2) 0.041(2) 0.032(2) -0.0075(19) 0.0098(19) 0.000(2)
O40 0.040(2) 0.051(3) 0.025(2) 0.003(2) 0.0072(18) -0.011(2)
Cr1 0.0339(6) 0.0355(6) 0.0313(6) -0.0001(5) 0.0111(4) 0.0027(5)
Cr2 0.0301(5) 0.0344(6) 0.0272(5) 0.0006(4) 0.0059(4) 0.0012(4)
Cr3 0.0439(6) 0.0352(6) 0.0279(6) -0.0021(5) 0.0047(5) 0.0052(5)
O100 0.037(2) 0.030(2) 0.030(2) -0.0012(17) 0.0048(17) 0.0039(18)
O101 0.045(3) 0.053(3) 0.055(4) 0.001(3) 0.021(2) -0.004(3)
O102 0.033(2) 0.043(3) 0.033(2) -0.002(2) 0.0090(19) -0.002(2)
O103 0.066(4) 0.067(4) 0.039(3) -0.017(3) -0.011(3) 0.023(3)
O104 0.051(3) 0.047(3) 0.040(3) 0.002(2) 0.023(2) 0.004(2)
O105 0.044(3) 0.043(3) 0.043(3) 0.007(2) 0.017(2) 0.002(2)
O106 0.038(3) 0.037(2) 0.039(3) -0.0048(19) 0.008(2) -0.002(2)
O107 0.036(2) 0.034(2) 0.037(2) -0.002(2) 0.0146(19) 0.0019(19)
O108 0.058(3) 0.039(2) 0.034(3) 0.000(2) 0.022(2) -0.002(2)
O109 0.031(2) 0.054(3) 0.031(2) 0.007(2) 0.0025(18) 0.000(2)
O110 0.032(2) 0.057(3) 0.044(3) 0.009(2) 0.0087(19) 0.007(2)
O111 0.044(3) 0.037(2) 0.043(3) -0.004(2) 0.013(2) -0.005(2)
O112 0.041(3) 0.061(3) 0.044(3) -0.005(3) 0.003(2) 0.005(2)
O113 0.049(3) 0.037(2) 0.035(2) -0.0091(19) 0.006(2) 0.004(2)
O114 0.056(3) 0.042(2) 0.032(3) 0.001(2) 0.005(2) 0.010(2)
O115 0.055(3) 0.049(3) 0.037(3) 0.001(2) 0.017(2) 0.009(2)
N1 0.039(4) 0.101(7) 0.125(9) 0.038(7) 0.018(5) 0.005(4)
N2 0.085(6) 0.044(3) 0.059(5) 0.002(4) 0.021(4) 0.004(4)
N3 0.118(9) 0.198(17) 0.33(2) -0.126(17) 0.127(13) -0.092(11)
N4 0.074(5) 0.065(5) 0.042(4) 0.020(3) 0.007(3) 0.018(4)
N5 0.109(8) 0.066(6) 0.192(13) 0.027(7) 0.098(9) 0.009(6)
N6 0.103(8) 0.085(7) 0.096(7) -0.014(6) -0.036(6) -0.011(6)
C1 0.034(3) 0.041(4) 0.031(3) -0.003(3) 0.002(3) -0.003(3)
C2 0.033(3) 0.057(5) 0.030(3) -0.010(3) 0.002(3) 0.004(3)
C3 0.037(3) 0.079(6) 0.047(5) 0.007(4) 0.005(3) 0.012(4)
C4 0.044(4) 0.038(3) 0.032(3) 0.000(3) 0.015(3) 0.001(3)
C5 0.075(6) 0.049(4) 0.048(5) 0.002(4) 0.036(4) 0.009(4)
C6 0.056(5) 0.048(3) 0.047(5) -0.008(4) 0.017(4) 0.004(4)
C7 0.057(3) 0.038(4) 0.031(3) 0.010(3) 0.023(3) 0.013(3)
C8 0.066(4) 0.051(5) 0.041(4) 0.013(3) 0.031(4) 0.021(4)
C9 0.084(6) 0.102(9) 0.187(14) -0.065(10) 0.088(8) -0.025(6)
C10 0.051(4) 0.037(3) 0.035(3) 0.004(3) 0.010(3) 0.014(3)
C11 0.056(4) 0.041(4) 0.046(4) 0.009(3) 0.020(3) 0.022(3)
C12 0.069(5) 0.057(5) 0.031(4) 0.015(3) 0.017(3) 0.023(4)
C13 0.019(3) 0.032(3) 0.045(3) -0.005(2) 0.004(3) 0.000(2)
C14 0.052(4) 0.030(3) 0.059(5) -0.004(3) 0.021(4) 0.000(3)
C15 0.066(6) 0.037(4) 0.092(7) 0.001(4) 0.038(5) 0.002(4)
C16 0.031(3) 0.035(4) 0.041(3) 0.002(3) 0.000(2) 0.006(3)
C17 0.028(3) 0.046(4) 0.071(5) -0.003(4) 0.003(3) -0.007(3)
C18 0.045(4) 0.054(5) 0.074(6) 0.000(4) -0.015(4) 0.010(4)
Cr4 0.0301(6) 0.0604(8) 0.0384(7) -0.0087(6) 0.0060(5) -0.0002(6)
Cr5 0.0254(8) 0.0523(10) 0.0397(9) 0.000 0.0045(7) 0.000
O116 0.027(3) 0.043(3) 0.034(3) 0.000 0.005(2) 0.000
O117 0.079(7) 0.037(4) 0.117(9) 0.000 0.031(7) 0.000
O118 0.060(4) 0.098(6) 0.060(4) -0.036(4) 0.001(3) 0.003(4)
O119 0.036(3) 0.060(4) 0.070(4) -0.019(3) 0.011(2) 0.004(2)
O120 0.040(3) 0.054(3) 0.063(3) 0.008(3) 0.012(3) 0.015(3)
O121 0.029(2) 0.071(3) 0.040(3) -0.003(3) 0.003(2) -0.002(2)
O122 0.030(2) 0.056(3) 0.049(3) 0.010(2) 0.001(2) 0.002(2)
O123 0.039(3) 0.068(4) 0.043(3) -0.016(2) 0.010(2) -0.003(3)
O124 0.036(3) 0.088(4) 0.034(3) -0.003(3) 0.011(2) -0.004(3)
N7 0.075(7) 0.116(7) 0.148(12) -0.050(8) -0.015(7) 0.021(7)
N8 0.099(8) 0.133(10) 0.114(7) -0.056(8) 0.029(7) 0.002(8)
N9 0.077(6) 0.153(9) 0.057(6) -0.037(5) 0.040(5) -0.042(6)
C19 0.033(3) 0.061(4) 0.027(3) 0.008(3) 0.002(3) -0.005(3)
C20 0.030(3) 0.084(5) 0.034(4) 0.012(4) 0.005(3) 0.006(3)
C21 0.034(4) 0.098(6) 0.059(6) -0.009(5) -0.004(4) 0.005(4)
C22 0.031(3) 0.053(5) 0.068(4) -0.005(4) 0.016(3) -0.006(3)
C23 0.038(4) 0.065(5) 0.080(5) 0.002(4) 0.025(4) 0.004(4)
C24 0.046(5) 0.074(7) 0.100(6) -0.026(6) 0.016(5) -0.001(5)
C25 0.023(3) 0.088(5) 0.041(4) -0.015(3) 0.010(3) -0.012(3)
C26 0.042(5) 0.130(8) 0.047(5) -0.036(5) 0.017(4) -0.011(5)
C27 0.049(5) 0.146(9) 0.044(5) -0.043(5) 0.028(4) -0.031(6)

loop_
_atom_type_symbol
_atom_type_description
_atom_type_scat_dispersion_real
_atom_type_scat_dispersion_imag
_atom_type_scat_source
C C 0.0033 0.0016 'International Tables Vol C Tables 4.2.6.8 and 6.1.1.4'
H H 0.0000 0.0000 'International Tables Vol C Tables 4.2.6.8 and 6.1.1.4'
Cr Cr 0.3209 0.6236 'International Tables Vol C Tables 4.2.6.8 and 6.1.1.4'
Mo Mo -1.6832 0.6857 'International Tables Vol C Tables 4.2.6.8 and 6.1.1.4'
N N 0.0061 0.0033 'International Tables Vol C Tables 4.2.6.8 and 6.1.1.4'
O O 0.0106 0.0060 'International Tables Vol C Tables 4.2.6.8 and 6.1.1.4'
P P 0.1023 0.0942 'International Tables Vol C Tables 4.2.6.8 and 6.1.1.4'

loop_
_geom_angle_atom_site_label_1
_geom_angle_atom_site_label_2
_geom_angle_atom_site_label_3
_geom_angle
_geom_angle_site_symmetry_1
_geom_angle_site_symmetry_3
_geom_angle_publ_flag
O8 Mo1 O3 170.5(2) . . ?
O8 Mo1 O30 99.3(2) . . ?
O8 Mo1 O36 104.4(3) . . ?
O8 Mo1 O38 103.2(2) . . ?
O8 Mo1 O39 101.5(2) . . ?
O30 Mo1 O3 71.64(18) . . ?
O36 Mo1 O3 85.02(19) . . ?
O36 Mo1 O30 154.2(2) . . ?
O36 Mo1 O39 84.4(2) . . ?
O38 Mo1 O3 73.98(18) . . ?
O38 Mo1 O30 87.2(2) . . ?
O38 Mo1 O36 97.0(2) . . ?
O38 Mo1 O39 154.0(2) . . ?
O39 Mo1 O3 80.30(18) . . ?
O39 Mo1 O30 81.0(2) . . ?
O15 Mo2 O1 168.8(3) . . ?
O15 Mo2 O31 102.2(3) . . ?
O15 Mo2 O32 98.3(3) . . ?
O15 Mo2 O33 101.3(3) . . ?
O15 Mo2 O37 104.3(3) . . ?
O31 Mo2 O1 74.0(2) . . ?
O31 Mo2 O32 85.5(2) . . ?
O31 Mo2 O33 154.6(2) . . ?
O32 Mo2 O1 71.08(19) . . ?
O33 Mo2 O1 81.15(19) . . ?
O33 Mo2 O32 81.6(2) . . ?
O37 Mo2 O1 86.68(19) . . ?
O37 Mo2 O31 96.6(2) . . ?
O37 Mo2 O32 156.2(2) . . ?
O37 Mo2 O33 86.9(2) . . ?
O5 Mo3 O2 171.5(2) . . ?
O5 Mo3 O17 100.2(2) . . ?
O5 Mo3 O18 99.7(3) . . ?
O5 Mo3 O24 103.0(3) . . ?
O5 Mo3 O33 103.2(3) . . ?
O17 Mo3 O2 81.31(18) . . ?
O18 Mo3 O2 72.17(18) . . ?
O18 Mo3 O17 81.4(2) . . ?
O24 Mo3 O2 74.72(19) . . ?
O24 Mo3 O17 155.8(2) . . ?
O24 Mo3 O18 88.2(2) . . ?
O24 Mo3 O33 96.5(2) . . ?
O33 Mo3 O2 85.30(19) . . ?
O33 Mo3 O17 84.4(2) . . ?
O33 Mo3 O18 154.9(2) . . ?
O6 Mo4 O3 170.0(2) . . ?
O6 Mo4 O17 103.1(2) . . ?
O6 Mo4 O29 102.0(2) . . ?
O6 Mo4 O37 102.5(2) . . ?
O6 Mo4 O38 99.9(2) . . ?
O17 Mo4 O3 86.56(19) . . ?
O17 Mo4 O29 97.3(2) . . ?
O17 Mo4 O37 85.4(2) . . ?
O17 Mo4 O38 155.2(2) . . ?
O29 Mo4 O3 73.85(18) . . ?
O29 Mo4 O37 154.0(2) . . ?
O29 Mo4 O38 86.7(2) . . ?
O37 Mo4 O3 80.59(18) . . ?
O37 Mo4 O38 80.7(2) . . ?
O38 Mo4 O3 71.03(18) . . ?
O16 Mo5 O1 170.8(2) . . ?
O16 Mo5 O21 104.0(3) . . ?
O16 Mo5 O31 99.3(3) . . ?
O16 Mo5 O34 104.0(3) . . ?
O16 Mo5 O36 100.8(3) . . ?
O21 Mo5 O1 85.2(2) . . ?
O21 Mo5 O31 155.2(2) . . ?
O21 Mo5 O34 95.8(2) . . ?
O21 Mo5 O36 85.2(2) . . ?
O31 Mo5 O1 71.89(19) . . ?
O31 Mo5 O36 82.0(2) . . ?
O34 Mo5 O1 73.4(2) . . ?
O34 Mo5 O31 86.9(2) . . ?
O34 Mo5 O36 154.2(2) . . ?
O36 Mo5 O1 80.94(18) . . ?
O7 Mo6 O3 170.2(2) . . ?
O7 Mo6 O19 101.6(2) . . ?
O7 Mo6 O28 103.2(2) . . ?
O7 Mo6 O29 99.3(2) . . ?
O7 Mo6 O30 102.0(2) . . ?
O19 Mo6 O3 81.73(18) . . ?
O28 Mo6 O3 86.3(2) . . ?
O28 Mo6 O19 85.2(2) . . ?
O28 Mo6 O29 156.0(2) . . ?
O28 Mo6 O30 96.6(2) . . ?
O29 Mo6 O3 71.89(18) . . ?
O29 Mo6 O19 81.89(19) . . ?
O30 Mo6 O3 73.76(19) . . ?
O30 Mo6 O19 155.2(2) . . ?
O30 Mo6 O29 87.0(2) . . ?
O11 Mo7 O4 171.4(3) . . ?
O11 Mo7 O20 103.8(3) . . ?
O11 Mo7 O22 103.7(3) . . ?
O11 Mo7 O26 100.9(3) . . ?
O11 Mo7 O35 100.3(3) . . ?
O20 Mo7 O4 73.9(2) . . ?
O20 Mo7 O22 95.6(2) . . ?
O20 Mo7 O26 154.6(2) . . ?
O20 Mo7 O35 87.9(2) . . ?
O22 Mo7 O4 84.9(2) . . ?
O22 Mo7 O26 84.3(2) . . ?
O22 Mo7 O35 154.1(2) . . ?
O26 Mo7 O4 80.77(19) . . ?
O26 Mo7 O35 81.7(2) . . ?
O35 Mo7 O4 71.44(19) . . ?
O9 Mo8 O4 170.0(2) . . ?
O9 Mo8 O20 98.9(3) . . ?
O9 Mo8 O21 100.1(2) . . ?
O9 Mo8 O27 103.5(2) . . ?
O9 Mo8 O39 104.2(3) . . ?
O20 Mo8 O4 71.54(19) . . ?
O21 Mo8 O4 81.58(19) . . ?
O21 Mo8 O20 81.2(2) . . ?
O27 Mo8 O4 73.71(19) . . ?
O27 Mo8 O20 86.6(2) . . ?
O27 Mo8 O21 154.9(2) . . ?
O39 Mo8 O4 85.74(19) . . ?
O39 Mo8 O20 155.0(2) . . ?
O39 Mo8 O21 85.2(2) . . ?
O39 Mo8 O27 97.3(2) . . ?
O14 Mo9 O2 170.2(2) . . ?
O14 Mo9 O18 101.8(2) . . ?
O14 Mo9 O19 104.1(2) . . ?
O14 Mo9 O25 99.3(2) . . ?
O14 Mo9 O40 102.4(2) . . ?
O18 Mo9 O2 73.80(19) . . ?
O18 Mo9 O25 86.6(2) . . ?
O18 Mo9 O40 154.6(2) . . ?
O19 Mo9 O2 85.26(19) . . ?
O19 Mo9 O18 96.9(2) . . ?
O19 Mo9 O25 155.1(2) . . ?
O19 Mo9 O40 84.6(2) . . ?
O25 Mo9 O2 72.04(18) . . ?
O40 Mo9 O2 81.12(19) . . ?
O40 Mo9 O25 82.1(2) . . ?
O10 Mo10 O4 169.7(2) . . ?
O10 Mo10 O27 99.0(2) . . ?
O10 Mo10 O28 101.2(2) . . ?
O10 Mo10 O35 102.7(3) . . ?
O10 Mo10 O40 104.1(3) . . ?
O27 Mo10 O4 71.12(18) . . ?
O28 Mo10 O4 80.61(19) . . ?
O28 Mo10 O27 80.7(2) . . ?
O35 Mo10 O4 74.2(2) . . ?
O35 Mo10 O27 86.4(2) . . ?
O35 Mo10 O28 154.3(2) . . ?
O35 Mo10 O40 97.5(2) . . ?
O40 Mo10 O4 86.1(2) . . ?
O40 Mo10 O27 155.0(2) . . ?
O40 Mo10 O28 85.7(2) . . ?
O12 Mo11 O1 169.0(3) . . ?
O12 Mo11 O22 101.9(3) . . ?
O12 Mo11 O23 103.8(3) . . ?
O12 Mo11 O32 101.7(3) . . ?
O12 Mo11 O34 98.9(3) . . ?
O22 Mo11 O1 81.3(2) . . ?
O22 Mo11 O34 81.9(2) . . ?
O23 Mo11 O1 86.8(2) . . ?
O23 Mo11 O22 86.0(2) . . ?
O23 Mo11 O32 97.3(2) . . ?
O23 Mo11 O34 156.0(2) . . ?
O32 Mo11 O1 73.8(2) . . ?
O32 Mo11 O22 154.6(2) . . ?
O32 Mo11 O34 85.4(2) . . ?
O34 Mo11 O1 70.99(19) . . ?
O13 Mo12 O2 170.1(2) . . ?
O13 Mo12 O23 101.5(3) . . ?
O13 Mo12 O24 99.6(3) . . ?
O13 Mo12 O25 102.2(3) . . ?
O13 Mo12 O26 103.9(3) . . ?
O23 Mo12 O2 80.66(18) . . ?
O23 Mo12 O24 80.2(2) . . ?
O24 Mo12 O2 71.17(18) . . ?
O25 Mo12 O2 74.35(19) . . ?
O25 Mo12 O23 154.4(2) . . ?
O25 Mo12 O24 86.3(2) . . ?
O26 Mo12 O2 85.8(2) . . ?
O26 Mo12 O23 84.9(2) . . ?
O26 Mo12 O24 154.3(2) . . ?
O26 Mo12 O25 98.7(2) . . ?
O2 P1 O1 109.3(3) . . ?
O3 P1 O1 109.0(3) . . ?
O3 P1 O2 109.6(3) . . ?
O4 P1 O1 109.3(3) . . ?
O4 P1 O2 109.7(3) . . ?
O4 P1 O3 109.7(3) . . ?
Mo2 O1 Mo5 89.13(16) . . ?
Mo11 O1 Mo2 90.16(17) . . ?
Mo11 O1 Mo5 89.96(17) . . ?
P1 O1 Mo2 124.8(3) . . ?
P1 O1 Mo5 125.9(3) . . ?
P1 O1 Mo11 125.6(3) . . ?
Mo3 O2 Mo9 88.87(15) . . ?
Mo3 O2 Mo12 89.04(15) . . ?
Mo9 O2 Mo12 88.36(15) . . ?
P1 O2 Mo3 126.8(3) . . ?
P1 O2 Mo9 125.9(3) . . ?
P1 O2 Mo12 125.6(3) . . ?
Mo1 O3 Mo4 89.01(15) . . ?
Mo1 O3 Mo6 88.97(16) . . ?
Mo4 O3 Mo6 88.56(15) . . ?
P1 O3 Mo1 127.1(3) . . ?
P1 O3 Mo4 126.4(3) . . ?
P1 O3 Mo6 124.7(2) . . ?
Mo8 O4 Mo7 88.96(16) . . ?
Mo8 O4 Mo10 89.63(16) . . ?
Mo10 O4 Mo7 88.30(15) . . ?
P1 O4 Mo7 126.4(3) . . ?
P1 O4 Mo8 125.6(3) . . ?
P1 O4 Mo10 126.0(3) . . ?
Mo4 O17 Mo3 151.9(3) . . ?
Mo9 O18 Mo3 125.0(3) . . ?
Mo9 O19 Mo6 152.7(3) . . ?
Mo7 O20 Mo8 125.4(3) . . ?
Mo5 O21 Mo8 151.3(3) . . ?
Mo7 O22 Mo11 152.1(3) . . ?
Mo11 O23 Mo12 150.4(3) . . ?
Mo3 O24 Mo12 124.9(3) . . ?
Mo12 O25 Mo9 125.2(3) . . ?
Mo12 O26 Mo7 153.3(3) . . ?
Mo8 O27 Mo10 125.5(3) . . ?
Mo6 O28 Mo10 151.0(3) . . ?
Mo4 O29 Mo6 125.7(3) . . ?
Mo6 O30 Mo1 125.5(3) . . ?
Mo2 O31 Mo5 125.0(3) . . ?
Mo11 O32 Mo2 124.9(3) . . ?
Mo3 O33 Mo2 151.6(3) . . ?
Mo5 O34 Mo11 125.6(3) . . ?
Mo10 O35 Mo7 126.0(3) . . ?
Mo1 O36 Mo5 152.8(3) . . ?
Mo2 O37 Mo4 150.3(3) . . ?
Mo1 O38 Mo4 125.9(3) . . ?
Mo8 O39 Mo1 152.6(3) . . ?
Mo10 O40 Mo9 151.9(3) . . ?
O100 Cr1 O101 179.4(2) . . ?
O100 Cr1 O104 95.5(2) . . ?
O100 Cr1 O105 95.7(2) . . ?
O100 Cr1 O106 94.6(2) . . ?
O100 Cr1 O107 95.8(2) . . ?
O104 Cr1 O101 84.9(2) . . ?
O104 Cr1 O105 89.1(2) . . ?
O104 Cr1 O106 89.6(2) . . ?
O104 Cr1 O107 168.6(2) . . ?
O105 Cr1 O101 84.8(2) . . ?
O106 Cr1 O101 85.0(2) . . ?
O106 Cr1 O105 169.8(2) . . ?
O106 Cr1 O107 90.0(2) . . ?
O107 Cr1 O101 83.8(2) . . ?
O107 Cr1 O105 89.2(2) . . ?
O100 Cr2 O102 179.4(2) . . ?
O100 Cr2 O108 94.7(2) . . ?
O100 Cr2 O109 95.1(2) . . ?
O100 Cr2 O110 95.0(2) . . ?
O100 Cr2 O111 95.6(2) . . ?
O108 Cr2 O102 85.2(2) . . ?
O108 Cr2 O111 169.7(2) . . ?
O109 Cr2 O102 85.5(2) . . ?
O109 Cr2 O108 92.4(2) . . ?
O109 Cr2 O111 88.0(2) . . ?
O110 Cr2 O102 84.4(2) . . ?
O110 Cr2 O108 86.3(2) . . ?
O110 Cr2 O109 169.9(2) . . ?
O110 Cr2 O111 91.5(2) . . ?
O111 Cr2 O102 84.5(2) . . ?
O100 Cr3 O103 179.5(3) . . ?
O100 Cr3 O112 95.4(2) . . ?
O100 Cr3 O113 96.3(2) . . ?
O100 Cr3 O114 93.0(2) . . ?
O100 Cr3 O115 94.9(2) . . ?
O112 Cr3 O103 84.2(3) . . ?
O113 Cr3 O103 83.8(2) . . ?
O113 Cr3 O112 91.1(2) . . ?
O114 Cr3 O103 86.9(3) . . ?
O114 Cr3 O112 88.4(3) . . ?
O114 Cr3 O113 170.7(2) . . ?
O114 Cr3 O115 93.0(2) . . ?
O115 Cr3 O103 85.6(3) . . ?
O115 Cr3 O112 169.5(2) . . ?
O115 Cr3 O113 85.9(2) . . ?
Cr1 O100 Cr2 120.0(2) . . ?
Cr1 O100 Cr3 121.0(3) . . ?
Cr3 O100 Cr2 118.9(3) . . ?
Cr1 O101 H10A 127.8 . . ?
Cr1 O101 H10B 128.0 . . ?
H10A O101 H10B 104.3 . . ?
Cr2 O102 H10C 110.3 . . ?
Cr2 O102 H10D 110.7 . . ?
H10C O102 H10D 103.1 . . ?
Cr3 O103 H10E 128.2 . . ?
Cr3 O103 H10F 128.3 . . ?
H10E O103 H10F 103.5 . . ?
C7 O104 Cr1 132.1(5) . . ?
C10 O105 Cr1 129.3(5) . . ?
C1 O106 Cr1 132.9(5) . . ?
C4 O107 Cr1 130.4(5) . . ?
C4 O108 Cr2 133.3(5) . . ?
C1 O109 Cr2 130.0(5) . . ?
C16 O110 Cr2 129.9(5) . . ?
C13 O111 Cr2 133.6(5) . . ?
C16 O112 Cr3 132.3(5) . . ?
C13 O113 Cr3 130.1(5) . . ?
C10 O114 Cr3 134.3(5) . . ?
C7 O115 Cr3 133.5(5) . . ?
O106 C1 O109 127.1(7) . . ?
O106 C1 C2 119.1(7) . . ?
O109 C1 C2 113.8(7) . . ?
C1 C2 H2A 109.3 . . ?
C1 C2 H2B 109.3 . . ?
H2A C2 H2B 107.9 . . ?
C3 C2 C1 111.8(7) . . ?
C3 C2 H2A 109.3 . . ?
C3 C2 H2B 109.3 . . ?
N1 C3 C2 179.4(12) . . ?
O107 C4 C5 117.1(7) . . ?
O108 C4 O107 127.3(7) . . ?
O108 C4 C5 115.5(6) . . ?
C4 C5 H5A 108.7 . . ?
C4 C5 H5B 108.7 . . ?
H5A C5 H5B 107.6 . . ?
C6 C5 C4 114.3(7) . . ?
C6 C5 H5A 108.7 . . ?
C6 C5 H5B 108.7 . . ?
N2 C6 C5 178.2(10) . . ?
O104 C7 C8 117.2(8) . . ?
O115 C7 O104 125.5(7) . . ?
O115 C7 C8 117.0(7) . . ?
C7 C8 H8A 108.4 . . ?
C7 C8 H8B 108.4 . . ?
H8A C8 H8B 107.5 . . ?
C9 C8 C7 115.5(9) . . ?
C9 C8 H8A 108.4 . . ?
C9 C8 H8B 108.4 . . ?
N3 C9 C8 173(2) . . ?
O105 C10 C11 114.2(7) . . ?
O114 C10 O105 127.3(7) . . ?
O114 C10 C11 118.5(7) . . ?
C10 C11 H11A 109.8 . . ?
C10 C11 H11B 109.8 . . ?
H11A C11 H11B 108.2 . . ?
C12 C11 C10 109.5(7) . . ?
C12 C11 H11A 109.8 . . ?
C12 C11 H11B 109.8 . . ?
N4 C12 C11 178.8(10) . . ?
O111 C13 O113 126.7(7) . . ?
O111 C13 C14 119.0(7) . . ?
O113 C13 C14 114.4(6) . . ?
C13 C14 H14A 108.6 . . ?
C13 C14 H14B 108.6 . . ?
H14A C14 H14B 107.6 . . ?
C15 C14 C13 114.6(7) . . ?
C15 C14 H14A 108.6 . . ?
C15 C14 H14B 108.6 . . ?
N5 C15 C14 173.0(14) . . ?
O110 C16 C17 114.0(7) . . ?
O112 C16 O110 128.1(7) . . ?
O112 C16 C17 117.8(7) . . ?
C16 C17 H17A 108.4 . . ?
C16 C17 H17B 108.4 . . ?
H17A C17 H17B 107.5 . . ?
C18 C17 C16 115.4(8) . . ?
C18 C17 H17A 108.4 . . ?
C18 C17 H17B 108.4 . . ?
N6 C18 C17 176.2(12) . . ?
O116 Cr4 O118 179.8(4) . . ?
O116 Cr4 O119 95.7(2) . . ?
O116 Cr4 O120 95.4(2) . 2_556 ?
O116 Cr4 O121 95.6(2) . . ?
O116 Cr4 O124 92.8(2) . 2_556 ?
O119 Cr4 O118 84.4(3) . . ?
O119 Cr4 O120 89.6(3) . 2_556 ?
O119 Cr4 O124 87.0(3) . 2_556 ?
O120 Cr4 O118 84.7(3) 2_556 . ?
O120 Cr4 O124 171.4(3) 2_556 2_556 ?
O121 Cr4 O118 84.3(3) . . ?
O121 Cr4 O119 168.7(3) . . ?
O121 Cr4 O120 88.4(3) . 2_556 ?
O121 Cr4 O124 93.5(2) . 2_556 ?
O124 Cr4 O118 87.1(3) 2_556 . ?
O116 Cr5 O117 180.0 . . ?
O116 Cr5 O122 95.74(18) . 2_556 ?
O116 Cr5 O122 95.74(18) . . ?
O116 Cr5 O123 94.3(2) . 2_556 ?
O116 Cr5 O123 94.3(2) . . ?
O122 Cr5 O117 84.26(18) 2_556 . ?
O122 Cr5 O117 84.26(18) . . ?
O122 Cr5 O122 168.5(4) 2_556 . ?
O122 Cr5 O123 92.6(2) 2_556 . ?
O122 Cr5 O123 92.6(2) . 2_556 ?
O122 Cr5 O123 86.6(2) . . ?
O122 Cr5 O123 86.6(2) 2_556 2_556 ?
O123 Cr5 O117 85.7(2) 2_556 . ?
O123 Cr5 O117 85.7(2) . . ?
O123 Cr5 O123 171.3(4) 2_556 . ?
Cr4 O116 Cr4 120.0(4) 2_556 . ?
Cr5 O116 Cr4 120.02(19) . . ?
Cr5 O116 Cr4 120.02(19) . 2_556 ?
Cr5 O117 H11C 127.9 . . ?
Cr5 O117 H11D 127.9 . . ?
H11C O117 H11D 104.2 . . ?
Cr4 O118 H11E 129.1 . . ?
Cr4 O118 H11F 128.7 . . ?
H11E O118 H11F 102.2 . . ?
C22 O119 Cr4 133.0(6) . . ?
C22 O120 Cr4 129.8(6) . 2_556 ?
C19 O121 Cr4 132.2(5) . . ?
C19 O122 Cr5 132.1(6) . . ?
C25 O123 Cr5 129.7(6) . . ?
C25 O124 Cr4 132.2(6) . 2_556 ?
O121 C19 O122 127.3(7) . . ?
O121 C19 C20 115.7(7) . . ?
O122 C19 C20 117.0(8) . . ?
C19 C20 H20A 108.4 . . ?
C19 C20 H20B 108.4 . . ?
H20A C20 H20B 107.5 . . ?
C21 C20 C19 115.4(8) . . ?
C21 C20 H20A 108.4 . . ?
C21 C20 H20B 108.4 . . ?
N7 C21 C20 176.6(11) . . ?
O119 C22 O120 128.0(8) . . ?
O119 C22 C23 118.5(9) . . ?
O120 C22 C23 113.4(8) . . ?
C22 C23 H23A 108.9 . . ?
C22 C23 H23B 108.9 . . ?
H23A C23 H23B 107.7 . . ?
C24 C23 C22 113.5(9) . . ?
C24 C23 H23A 108.9 . . ?
C24 C23 H23B 108.9 . . ?
N8 C24 C23 179.3(17) . . ?
O123 C25 C26 115.1(10) . . ?
O124 C25 O123 128.1(8) . . ?
O124 C25 C26 116.8(9) . . ?
C25 C26 H26A 109.1 . . ?
C25 C26 H26B 109.1 . . ?
H26A C26 H26B 107.8 . . ?
C27 C26 C25 112.6(10) . . ?
C27 C26 H26A 109.1 . . ?
C27 C26 H26B 109.1 . . ?
N9 C27 C26 178.0(12) . . ?

loop_
_geom_bond_atom_site_label_1
_geom_bond_atom_site_label_2
_geom_bond_distance
_geom_bond_site_symmetry_2
_geom_bond_publ_flag
Mo1 O3 2.431(5) . ?
Mo1 O8 1.679(5) . ?
Mo1 O30 2.003(5) . ?
Mo1 O36 1.827(5) . ?
Mo1 O38 1.820(5) . ?
Mo1 O39 1.993(5) . ?
Mo2 O1 2.439(5) . ?
Mo2 O15 1.667(5) . ?
Mo2 O31 1.869(5) . ?
Mo2 O32 2.014(6) . ?
Mo2 O33 1.966(5) . ?
Mo2 O37 1.826(5) . ?
Mo3 O2 2.421(5) . ?
Mo3 O5 1.659(5) . ?
Mo3 O17 2.012(5) . ?
Mo3 O18 1.998(5) . ?
Mo3 O24 1.841(5) . ?
Mo3 O33 1.859(5) . ?
Mo4 O3 2.434(4) . ?
Mo4 O6 1.668(5) . ?
Mo4 O17 1.829(5) . ?
Mo4 O29 1.861(5) . ?
Mo4 O37 2.004(5) . ?
Mo4 O38 2.009(5) . ?
Mo5 O1 2.446(5) . ?
Mo5 O16 1.680(5) . ?
Mo5 O21 1.830(5) . ?
Mo5 O31 1.996(5) . ?
Mo5 O34 1.832(5) . ?
Mo5 O36 2.002(5) . ?
Mo6 O3 2.447(5) . ?
Mo6 O7 1.681(5) . ?
Mo6 O19 1.987(5) . ?
Mo6 O28 1.826(5) . ?
Mo6 O29 1.969(5) . ?
Mo6 O30 1.841(5) . ?
Mo7 O4 2.448(5) . ?
Mo7 O11 1.680(6) . ?
Mo7 O20 1.831(5) . ?
Mo7 O22 1.846(6) . ?
Mo7 O26 2.001(5) . ?
Mo7 O35 2.004(5) . ?
Mo8 O4 2.431(5) . ?
Mo8 O9 1.678(5) . ?
Mo8 O20 2.015(6) . ?
Mo8 O21 2.001(5) . ?
Mo8 O27 1.861(5) . ?
Mo8 O39 1.832(5) . ?
Mo9 O2 2.451(5) . ?
Mo9 O14 1.666(5) . ?
Mo9 O18 1.846(5) . ?
Mo9 O19 1.830(5) . ?
Mo9 O25 2.005(5) . ?
Mo9 O40 1.994(5) . ?
Mo10 O4 2.447(5) . ?
Mo10 O10 1.684(5) . ?
Mo10 O27 2.006(5) . ?
Mo10 O28 2.000(5) . ?
Mo10 O35 1.823(5) . ?
Mo10 O40 1.824(5) . ?
Mo11 O1 2.419(5) . ?
Mo11 O12 1.678(6) . ?
Mo11 O22 1.977(6) . ?
Mo11 O23 1.834(5) . ?
Mo11 O32 1.865(6) . ?
Mo11 O34 2.034(5) . ?
Mo12 O2 2.457(5) . ?
Mo12 O13 1.669(5) . ?
Mo12 O23 2.009(5) . ?
Mo12 O24 2.015(6) . ?
Mo12 O25 1.846(6) . ?
Mo12 O26 1.819(6) . ?
P1 O1 1.537(5) . ?
P1 O2 1.532(5) . ?
P1 O3 1.527(5) . ?
P1 O4 1.519(5) . ?
Cr1 O100 1.900(5) . ?
Cr1 O101 2.024(6) . ?
Cr1 O104 1.965(5) . ?
Cr1 O105 1.992(5) . ?
Cr1 O106 1.980(5) . ?
Cr1 O107 1.984(5) . ?
Cr2 O100 1.919(5) . ?
Cr2 O102 2.025(5) . ?
Cr2 O108 1.980(5) . ?
Cr2 O109 1.977(5) . ?
Cr2 O110 1.964(5) . ?
Cr2 O111 1.987(5) . ?
Cr3 O100 1.901(5) . ?
Cr3 O103 2.031(6) . ?
Cr3 O112 1.986(6) . ?
Cr3 O113 1.969(5) . ?
Cr3 O114 1.943(6) . ?
Cr3 O115 1.959(6) . ?
O101 H10A 0.8859 . ?
O101 H10B 0.8872 . ?
O102 H10C 0.8887 . ?
O102 H10D 0.8892 . ?
O103 H10E 0.9335 . ?
O103 H10F 0.9355 . ?
O104 C7 1.274(10) . ?
O105 C10 1.276(10) . ?
O106 C1 1.246(9) . ?
O107 C4 1.264(8) . ?
O108 C4 1.227(9) . ?
O109 C1 1.262(9) . ?
O110 C16 1.250(9) . ?
O111 C13 1.240(9) . ?
O112 C16 1.237(9) . ?
O113 C13 1.267(9) . ?
O114 C10 1.238(10) . ?
O115 C7 1.256(10) . ?
N1 C3 1.127(12) . ?
N2 C6 1.126(12) . ?
N3 C9 1.105(18) . ?
N4 C12 1.131(12) . ?
N5 C15 1.154(13) . ?
N6 C18 1.120(13) . ?
C1 C2 1.519(10) . ?
C2 H2A 0.9900 . ?
C2 H2B 0.9900 . ?
C2 C3 1.459(12) . ?
C4 C5 1.539(11) . ?
C5 H5A 0.9900 . ?
C5 H5B 0.9900 . ?
C5 C6 1.472(12) . ?
C7 C8 1.498(10) . ?
C8 H8A 0.9900 . ?
C8 H8B 0.9900 . ?
C8 C9 1.356(17) . ?
C10 C11 1.525(10) . ?
C11 H11A 0.9900 . ?
C11 H11B 0.9900 . ?
C11 C12 1.461(13) . ?
C13 C14 1.527(10) . ?
C14 H14A 0.9900 . ?
C14 H14B 0.9900 . ?
C14 C15 1.396(12) . ?
C16 C17 1.538(10) . ?
C17 H17A 0.9900 . ?
C17 H17B 0.9900 . ?
C17 C18 1.425(13) . ?
Cr4 O116 1.904(4) . ?
Cr4 O118 2.023(7) . ?
Cr4 O119 1.971(6) . ?
Cr4 O120 1.992(6) 2_556 ?
Cr4 O121 1.970(6) . ?
Cr4 O124 1.993(6) 2_556 ?
Cr5 O116 1.902(8) . ?
Cr5 O117 2.035(9) . ?
Cr5 O122 1.965(5) 2_556 ?
Cr5 O122 1.965(5) . ?
Cr5 O123 1.978(6) . ?
Cr5 O123 1.978(6) 2_556 ?
O117 H11C 0.8904 . ?
O117 H11D 0.8904 . ?
O118 H11E 0.9839 . ?
O118 H11F 0.9839 . ?
O119 C22 1.223(11) . ?
O120 C22 1.266(11) . ?
O121 C19 1.218(10) . ?
O122 C19 1.257(10) . ?
O123 C25 1.258(11) . ?
O124 C25 1.223(12) . ?
N7 C21 1.178(15) . ?
N8 C24 1.125(16) . ?
N9 C27 1.127(17) . ?
C19 C20 1.510(10) . ?
C20 H20A 0.9900 . ?
C20 H20B 0.9900 . ?
C20 C21 1.428(15) . ?
C22 C23 1.522(12) . ?
C23 H23A 0.9900 . ?
C23 H23B 0.9900 . ?
C23 C24 1.481(16) . ?
C25 C26 1.509(11) . ?
C26 H26A 0.9900 . ?
C26 H26B 0.9900 . ?
C26 C27 1.466(18) . ?

loop_
_geom_torsion_atom_site_label_1
_geom_torsion_atom_site_label_2
_geom_torsion_atom_site_label_3
_geom_torsion_atom_site_label_4
_geom_torsion
_geom_torsion_site_symmetry_1
_geom_torsion_site_symmetry_2
_geom_torsion_site_symmetry_3
_geom_torsion_site_symmetry_4
_geom_torsion_publ_flag
O1 Mo2 O31 Mo5 0.8(3) . . . . ?
O1 Mo2 O37 Mo4 -53.8(6) . . . . ?
O1 Mo5 O21 Mo8 -53.4(6) . . . . ?
O1 Mo5 O34 Mo11 2.2(3) . . . . ?
O1 Mo11 O23 Mo12 -52.9(6) . . . . ?
O1 Mo11 O32 Mo2 0.2(3) . . . . ?
O1 P1 O2 Mo3 -54.5(4) . . . . ?
O1 P1 O2 Mo9 -175.3(3) . . . . ?
O1 P1 O2 Mo12 66.3(4) . . . . ?
O1 P1 O3 Mo1 -54.9(4) . . . . ?
O1 P1 O3 Mo4 67.1(4) . . . . ?
O1 P1 O3 Mo6 -174.7(3) . . . . ?
O1 P1 O4 Mo7 -54.5(4) . . . . ?
O1 P1 O4 Mo8 65.5(4) . . . . ?
O1 P1 O4 Mo10 -173.8(3) . . . . ?
O2 Mo3 O24 Mo12 3.7(3) . . . . ?
O2 Mo3 O33 Mo2 -53.4(6) . . . . ?
O2 Mo9 O18 Mo3 3.5(3) . . . . ?
O2 Mo9 O19 Mo6 -51.6(6) . . . . ?
O2 Mo12 O25 Mo9 0.3(3) . . . . ?
O2 Mo12 O26 Mo7 -51.0(7) . . . . ?
O2 P1 O1 Mo2 65.4(4) . . . . ?
O2 P1 O1 Mo5 -175.9(3) . . . . ?
O2 P1 O1 Mo11 -54.8(4) . . . . ?
O2 P1 O3 Mo1 -174.6(3) . . . . ?
O2 P1 O3 Mo4 -52.6(4) . . . . ?
O2 P1 O3 Mo6 65.6(4) . . . . ?
O2 P1 O4 Mo7 65.4(4) . . . . ?
O2 P1 O4 Mo8 -174.6(3) . . . . ?
O2 P1 O4 Mo10 -53.9(4) . . . . ?
O3 Mo1 O36 Mo5 -52.8(6) . . . . ?
O3 Mo1 O38 Mo4 3.0(3) . . . . ?
O3 Mo4 O17 Mo3 -48.4(6) . . . . ?
O3 Mo4 O29 Mo6 1.9(3) . . . . ?
O3 Mo6 O28 Mo10 -54.0(6) . . . . ?
O3 Mo6 O30 Mo1 2.9(3) . . . . ?
O3 P1 O1 Mo2 -54.4(4) . . . . ?
O3 P1 O1 Mo5 64.2(4) . . . . ?
O3 P1 O1 Mo11 -174.6(3) . . . . ?
O3 P1 O2 Mo3 65.0(4) . . . . ?
O3 P1 O2 Mo9 -55.8(4) . . . . ?
O3 P1 O2 Mo12 -174.2(3) . . . . ?
O3 P1 O4 Mo7 -174.1(3) . . . . ?
O3 P1 O4 Mo8 -54.0(4) . . . . ?
O3 P1 O4 Mo10 66.6(4) . . . . ?
O4 Mo7 O20 Mo8 3.5(3) . . . . ?
O4 Mo7 O22 Mo11 -53.1(7) . . . . ?
O4 Mo8 O27 Mo10 2.0(3) . . . . ?
O4 Mo8 O39 Mo1 -53.0(6) . . . . ?
O4 Mo10 O35 Mo7 2.0(3) . . . . ?
O4 Mo10 O40 Mo9 -52.1(7) . . . . ?
O4 P1 O1 Mo2 -174.4(3) . . . . ?
O4 P1 O1 Mo5 -55.8(4) . . . . ?
O4 P1 O1 Mo11 65.4(4) . . . . ?
O4 P1 O2 Mo3 -174.4(3) . . . . ?
O4 P1 O2 Mo9 64.8(4) . . . . ?
O4 P1 O2 Mo12 -53.6(4) . . . . ?
O4 P1 O3 Mo1 64.8(4) . . . . ?
O4 P1 O3 Mo4 -173.2(3) . . . . ?
O4 P1 O3 Mo6 -55.0(4) . . . . ?
O5 Mo3 O24 Mo12 -167.8(3) . . . . ?
O5 Mo3 O33 Mo2 127.5(6) . . . . ?
O6 Mo4 O17 Mo3 134.2(6) . . . . ?
O6 Mo4 O29 Mo6 -168.7(3) . . . . ?
O7 Mo6 O28 Mo10 128.9(6) . . . . ?
O7 Mo6 O30 Mo1 -168.0(3) . . . . ?
O8 Mo1 O36 Mo5 128.4(6) . . . . ?
O8 Mo1 O38 Mo4 -167.6(3) . . . . ?
O9 Mo8 O27 Mo10 -168.1(3) . . . . ?
O9 Mo8 O39 Mo1 128.1(6) . . . . ?
O10 Mo10 O35 Mo7 -167.8(3) . . . . ?
O10 Mo10 O40 Mo9 129.3(7) . . . . ?
O11 Mo7 O20 Mo8 -167.9(4) . . . . ?
O11 Mo7 O22 Mo11 127.9(7) . . . . ?
O12 Mo11 O23 Mo12 129.8(6) . . . . ?
O12 Mo11 O32 Mo2 -169.5(4) . . . . ?
O13 Mo12 O25 Mo9 -170.2(3) . . . . ?
O13 Mo12 O26 Mo7 130.6(7) . . . . ?
O14 Mo9 O18 Mo3 -167.5(3) . . . . ?
O14 Mo9 O19 Mo6 131.4(6) . . . . ?
O15 Mo2 O31 Mo5 -168.3(3) . . . . ?
O15 Mo2 O37 Mo4 128.3(6) . . . . ?
O16 Mo5 O21 Mo8 127.9(6) . . . . ?
O16 Mo5 O34 Mo11 -168.6(3) . . . . ?
O17 Mo3 O24 Mo12 -4.0(8) . . . . ?
O17 Mo3 O33 Mo2 28.3(6) . . . . ?
O17 Mo4 O29 Mo6 86.1(3) . . . . ?
O18 Mo3 O24 Mo12 -68.3(4) . . . . ?
O18 Mo3 O33 Mo2 -27.6(10) . . . . ?
O18 Mo9 O19 Mo6 -124.6(6) . . . . ?
O19 Mo6 O28 Mo10 28.0(6) . . . . ?
O19 Mo6 O30 Mo1 -5.9(7) . . . . ?
O19 Mo9 O18 Mo3 86.5(3) . . . . ?
O20 Mo7 O22 Mo11 -126.4(7) . . . . ?
O20 Mo8 O27 Mo10 -69.8(3) . . . . ?
O20 Mo8 O39 Mo1 -28.4(10) . . . . ?
O21 Mo5 O34 Mo11 85.4(4) . . . . ?
O21 Mo8 O27 Mo10 -8.9(8) . . . . ?
O21 Mo8 O39 Mo1 28.9(6) . . . . ?
O22 Mo7 O20 Mo8 86.5(4) . . . . ?
O22 Mo11 O23 Mo12 28.5(6) . . . . ?
O22 Mo11 O32 Mo2 -11.5(8) . . . . ?
O23 Mo11 O32 Mo2 84.7(3) . . . . ?
O23 Mo12 O25 Mo9 -13.0(7) . . . . ?
O23 Mo12 O26 Mo7 30.0(7) . . . . ?
O24 Mo3 O33 Mo2 -127.4(6) . . . . ?
O24 Mo12 O25 Mo9 -71.2(3) . . . . ?
O24 Mo12 O26 Mo7 -24.9(12) . . . . ?
O25 Mo9 O18 Mo3 -68.8(3) . . . . ?
O25 Mo9 O19 Mo6 -27.8(10) . . . . ?
O25 Mo12 O26 Mo7 -124.5(7) . . . . ?
O26 Mo7 O20 Mo8 -2.1(8) . . . . ?
O26 Mo7 O22 Mo11 28.1(7) . . . . ?
O26 Mo12 O25 Mo9 83.4(4) . . . . ?
O27 Mo8 O39 Mo1 -125.9(6) . . . . ?
O27 Mo10 O35 Mo7 -69.4(3) . . . . ?
O27 Mo10 O40 Mo9 -28.2(11) . . . . ?
O28 Mo6 O30 Mo1 87.0(3) . . . . ?
O28 Mo10 O35 Mo7 -9.8(7) . . . . ?
O28 Mo10 O40 Mo9 28.8(7) . . . . ?
O29 Mo4 O17 Mo3 -121.6(6) . . . . ?
O29 Mo6 O28 Mo10 -29.6(10) . . . . ?
O29 Mo6 O30 Mo1 -69.1(3) . . . . ?
O30 Mo1 O36 Mo5 -27.8(10) . . . . ?
O30 Mo1 O38 Mo4 -68.7(3) . . . . ?
O30 Mo6 O28 Mo10 -127.1(6) . . . . ?
O31 Mo2 O37 Mo4 -127.3(6) . . . . ?
O31 Mo5 O21 Mo8 -31.0(10) . . . . ?
O31 Mo5 O34 Mo11 -69.8(3) . . . . ?
O32 Mo2 O31 Mo5 -70.8(3) . . . . ?
O32 Mo2 O37 Mo4 -33.5(9) . . . . ?
O32 Mo11 O23 Mo12 -126.2(6) . . . . ?
O33 Mo2 O31 Mo5 -11.4(7) . . . . ?
O33 Mo2 O37 Mo4 27.5(6) . . . . ?
O33 Mo3 O24 Mo12 87.0(4) . . . . ?
O34 Mo5 O21 Mo8 -126.2(6) . . . . ?
O34 Mo11 O23 Mo12 -31.0(10) . . . . ?
O34 Mo11 O32 Mo2 -71.3(3) . . . . ?
O35 Mo7 O20 Mo8 -67.8(3) . . . . ?
O35 Mo7 O22 Mo11 -29.6(11) . . . . ?
O35 Mo10 O40 Mo9 -125.6(7) . . . . ?
O36 Mo1 O38 Mo4 85.7(3) . . . . ?
O36 Mo5 O21 Mo8 27.9(6) . . . . ?
O36 Mo5 O34 Mo11 -5.4(7) . . . . ?
O37 Mo2 O31 Mo5 85.4(3) . . . . ?
O37 Mo4 O17 Mo3 32.4(6) . . . . ?
O37 Mo4 O29 Mo6 -8.5(6) . . . . ?
O38 Mo1 O36 Mo5 -125.9(6) . . . . ?
O38 Mo4 O17 Mo3 -23.5(10) . . . . ?
O38 Mo4 O29 Mo6 -69.3(3) . . . . ?
O39 Mo1 O36 Mo5 27.9(6) . . . . ?
O39 Mo1 O38 Mo4 -6.0(7) . . . . ?
O39 Mo8 O27 Mo10 85.4(4) . . . . ?
O40 Mo9 O18 Mo3 -5.3(7) . . . . ?
O40 Mo9 O19 Mo6 29.9(6) . . . . ?
O40 Mo10 O35 Mo7 85.8(3) . . . . ?
Cr1 O104 C7 O115 -6.2(12) . . . . ?
Cr1 O104 C7 C8 179.1(5) . . . . ?
Cr1 O105 C10 O114 2.4(12) . . . . ?
Cr1 O105 C10 C11 -179.5(5) . . . . ?
Cr1 O106 C1 O109 16.0(12) . . . . ?
Cr1 O106 C1 C2 -165.0(5) . . . . ?
Cr1 O107 C4 O108 -7.6(12) . . . . ?
Cr1 O107 C4 C5 175.0(6) . . . . ?
Cr2 O108 C4 O107 9.8(13) . . . . ?
Cr2 O108 C4 C5 -172.8(6) . . . . ?
Cr2 O109 C1 O106 -9.2(12) . . . . ?
Cr2 O109 C1 C2 171.7(5) . . . . ?
Cr2 O110 C16 O112 5.8(13) . . . . ?
Cr2 O110 C16 C17 -177.7(5) . . . . ?
Cr2 O111 C13 O113 6.5(11) . . . . ?
Cr2 O111 C13 C14 -173.8(5) . . . . ?
Cr3 O112 C16 O110 5.2(13) . . . . ?
Cr3 O112 C16 C17 -171.2(5) . . . . ?
Cr3 O113 C13 O111 3.6(11) . . . . ?
Cr3 O113 C13 C14 -176.2(5) . . . . ?
Cr3 O114 C10 O105 5.5(13) . . . . ?
Cr3 O114 C10 C11 -172.5(5) . . . . ?
Cr3 O115 C7 O104 5.1(12) . . . . ?
Cr3 O115 C7 C8 179.8(5) . . . . ?
O104 Cr1 O100 Cr2 -134.8(3) . . . . ?
O104 Cr1 O100 Cr3 44.4(3) . . . . ?
O104 C7 C8 C9 -6.3(14) . . . . ?
O105 Cr1 O100 Cr2 135.6(3) . . . . ?
O105 Cr1 O100 Cr3 -45.2(3) . . . . ?
O105 C10 C11 C12 -172.9(7) . . . . ?
O106 Cr1 O100 Cr2 -44.7(3) . . . . ?
O106 Cr1 O100 Cr3 134.5(3) . . . . ?
O106 C1 C2 C3 10.4(10) . . . . ?
O107 Cr1 O100 Cr2 45.8(3) . . . . ?
O107 Cr1 O100 Cr3 -135.0(3) . . . . ?
O107 C4 C5 C6 -10.9(12) . . . . ?
O108 C4 C5 C6 171.4(8) . . . . ?
O109 C1 C2 C3 -170.4(7) . . . . ?
O110 C16 C17 C18 161.0(8) . . . . ?
O111 C13 C14 C15 -45.8(11) . . . . ?
O112 C16 C17 C18 -22.1(12) . . . . ?
O113 C13 C14 C15 134.0(9) . . . . ?
O114 C10 C11 C12 5.4(10) . . . . ?
O115 C7 C8 C9 178.5(11) . . . . ?
Cr4 O119 C22 O120 -5.0(15) . . . . ?
Cr4 O119 C22 C23 176.0(6) . . . . ?
Cr4 O120 C22 O119 -1.1(14) 2_556 . . . ?
Cr4 O120 C22 C23 178.0(6) 2_556 . . . ?
Cr4 O121 C19 O122 -4.2(13) . . . . ?
Cr4 O121 C19 C20 175.0(5) . . . . ?
Cr4 O124 C25 O123 14.1(13) 2_556 . . . ?
Cr4 O124 C25 C26 -168.7(6) 2_556 . . . ?
Cr5 O122 C19 O121 7.3(13) . . . . ?
Cr5 O122 C19 C20 -171.9(5) . . . . ?
Cr5 O123 C25 O124 -13.3(12) . . . . ?
Cr5 O123 C25 C26 169.5(5) . . . . ?
O119 C22 C23 C24 -0.3(13) . . . . ?
O120 C22 C23 C24 -179.5(9) . . . . ?
O121 C19 C20 C21 179.2(8) . . . . ?
O122 C19 C20 C21 -1.5(11) . . . . ?
O123 C25 C26 C27 -170.7(8) . . . . ?
O124 C25 C26 C27 11.8(11) . . . . ?

loop_
_platon_squeeze_void_nr
_platon_squeeze_void_average_x
_platon_squeeze_void_average_y
_platon_squeeze_void_average_z
_platon_squeeze_void_volume
_platon_squeeze_void_count_electrons
_platon_squeeze_void_content
1 0.000 0.500 -0.009 5847 1793 ' '
2 0.500 0.000 0.136 5847 1793 ' '
